data_7029484
loop_
_publ_author_name
'Song, Shuang'
'Li, Xia'
'Zhang, Yi-Hua'
'Huo, Rui'
'Ma, Dou'

_publ_section_title
;
 White light emission by a lanthanide doped Sm(iii) framework constructed
 from 4-sulfobenzoate and 1H-imidazo[4,5-f][1,10]-phenanthroline.
;
_journal_issue 16
_journal_name_full 'Dalton transactions (Cambridge, England : 2003)'
_journal_page_first 5974
_journal_page_last 5977
_journal_paper_doi 10.1039/c3dt53139b
_journal_volume 43
_journal_year 2014
_chemical_formula_sum 'C40 H32 Eu2 N8 O15 S2'
_chemical_formula_weight 1232.78
_chemical_name_systematic
; 
 ? 
;
_space_group_IT_number 2
_symmetry_cell_setting triclinic
_symmetry_space_group_name_Hall '-P 1'
_symmetry_space_group_name_H-M 'P -1'
_atom_sites_solution_hydrogens geom
_atom_sites_solution_primary direct
_atom_sites_solution_secondary difmap
_audit_creation_method SHELXL-97
_cell_angle_alpha 83.715(2)
_cell_angle_beta 78.047(2)
_cell_angle_gamma 77.496(2)
_cell_formula_units_Z 1
_cell_length_a 6.9016(6)
_cell_length_b 10.1652(9)
_cell_length_c 15.2500(13)
_cell_measurement_reflns_used 1130
_cell_measurement_temperature 293(2)
_cell_measurement_theta_max 23.37
_cell_measurement_theta_min 2.55
_cell_volume 1019.52(15)
_computing_cell_refinement 'Bruker SMART'
_computing_data_collection 'Bruker SMART'
_computing_data_reduction 'Bruker SAINT'
_computing_molecular_graphics 'Bruker SHELXTL'
_computing_publication_material 'Bruker SHELXTL'
_computing_structure_refinement 'SHELXL-97 (Sheldrick, 2008)'
_computing_structure_solution 'SHELXS-97 (Sheldrick, 2008)'
_diffrn_ambient_temperature 293(2)
_diffrn_measured_fraction_theta_full 0.988
_diffrn_measured_fraction_theta_max 0.988
_diffrn_measurement_device_type 'CCD area detector'
_diffrn_measurement_method 'phi and omega scans'
_diffrn_radiation_monochromator graphite
_diffrn_radiation_source 'fine-focus sealed tube'
_diffrn_radiation_type MoK\a
_diffrn_radiation_wavelength 0.71073
_diffrn_reflns_av_R_equivalents 0.0367
_diffrn_reflns_av_sigmaI/netI 0.0774
_diffrn_reflns_limit_h_max 8
_diffrn_reflns_limit_h_min -8
_diffrn_reflns_limit_k_max 6
_diffrn_reflns_limit_k_min -12
_diffrn_reflns_limit_l_max 16
_diffrn_reflns_limit_l_min -18
_diffrn_reflns_number 5233
_diffrn_reflns_theta_full 25.24
_diffrn_reflns_theta_max 25.24
_diffrn_reflns_theta_min 2.06
_exptl_absorpt_coefficient_mu 3.236
_exptl_absorpt_correction_T_max 0.9381
_exptl_absorpt_correction_T_min 0.7379
_exptl_absorpt_correction_type multi-scan
_exptl_absorpt_process_details SADABS
_exptl_crystal_colour colorless
_exptl_crystal_density_diffrn 2.008
_exptl_crystal_density_method 'not measured'
_exptl_crystal_description block
_exptl_crystal_F_000 606
_exptl_crystal_size_max 0.17
_exptl_crystal_size_mid 0.13
_exptl_crystal_size_min 0.06
_refine_diff_density_max 0.798
_refine_diff_density_min -0.692
_refine_diff_density_rms 0.173
_refine_ls_extinction_method none
_refine_ls_goodness_of_fit_ref 1.025
_refine_ls_hydrogen_treatment mixed
_refine_ls_matrix_type full
_refine_ls_number_parameters 307
_refine_ls_number_reflns 3646
_refine_ls_number_restraints 0
_refine_ls_restrained_S_all 1.025
_refine_ls_R_factor_all 0.0536
_refine_ls_R_factor_gt 0.0448
_refine_ls_shift/su_max 0.000
_refine_ls_shift/su_mean 0.000
_refine_ls_structure_factor_coef Fsqd
_refine_ls_weighting_details 'calc w=1/[\s^2^(Fo^2^)+(0.0496P)^2^+0.2384P] where P=(Fo^2^+2Fc^2^)/3'
_refine_ls_weighting_scheme calc
_refine_ls_wR_factor_gt 0.1017
_refine_ls_wR_factor_ref 0.1066
_reflns_number_gt 3117
_reflns_number_total 3646
_reflns_threshold_expression >2sigma(I)
_cod_data_source_file c3dt53139b.txt
_cod_data_source_block 121117a_0m
_cod_depositor_comments
;
The following automatic conversions were performed:

'_symmetry_cell_setting' value 'Triclinic' changed to 'triclinic'
according to
/usr/data/users/saulius/crontab/automatic-downloads/current/RSC/lib/dictionaries/cif_core.dic
dictionary named 'cif_core.dic' version 2.4.2 from
2011-04-26.

'_exptl_absorpt_correction_type' value 'Multi-scan'
changed to 'multi-scan' according to
/usr/data/users/saulius/crontab/automatic-downloads/current/RSC/lib/dictionaries/cif_core.dic
dictionary named 'cif_core.dic' version 2.4.2 from 2011-04-26.

Automatic conversion script
Id: cif_fix_values 2281 2013-09-26 08:29:07Z andrius 
;
_cod_original_sg_symbol_H-M P-1
_cod_database_code 7029484

loop_
_symmetry_equiv_pos_as_xyz
'x, y, z'
'-x, -y, -z'

loop_
_atom_site_label
_atom_site_type_symbol
_atom_site_fract_x
_atom_site_fract_y
_atom_site_fract_z
_atom_site_U_iso_or_equiv
_atom_site_adp_type
_atom_site_occupancy
_atom_site_symmetry_multiplicity
_atom_site_calc_flag
_atom_site_refinement_flags
C1 C 0.1874(9) 0.6842(7) -0.1592(5) 0.0170(15) Uani 1 1 d .
C2 C 0.2108(12) 0.5823(7) -0.2158(5) 0.0272(18) Uani 1 1 d .
H2 H 0.1976 0.6033 -0.2754 0.033 Uiso 1 1 calc R
C3 C 0.2538(12) 0.4488(8) -0.1831(5) 0.0297(18) Uani 1 1 d .
H3 H 0.2649 0.3799 -0.2204 0.036 Uiso 1 1 calc R
C4 C 0.2805(10) 0.4172(7) -0.0943(5) 0.0206(16) Uani 1 1 d .
C5 C 0.2529(12) 0.5205(8) -0.0395(5) 0.0282(18) Uani 1 1 d .
H5 H 0.2669 0.5008 0.0201 0.034 Uiso 1 1 calc R
C6 C 0.2044(12) 0.6541(7) -0.0719(5) 0.0271(18) Uani 1 1 d .
H6 H 0.1835 0.7231 -0.0336 0.033 Uiso 1 1 calc R
C7 C 0.3349(11) 0.2705(8) -0.0598(5) 0.0271(17) Uani 1 1 d .
C8 C 0.3779(12) -0.1654(8) 0.3056(5) 0.0296(18) Uani 1 1 d .
H8 H 0.4064 -0.2237 0.2596 0.036 Uiso 1 1 calc R
C9 C 0.3481(12) -0.2213(8) 0.3951(5) 0.0298(18) Uani 1 1 d .
H9 H 0.3635 -0.3141 0.4080 0.036 Uiso 1 1 calc R
C10 C 0.2958(12) -0.1342(8) 0.4618(5) 0.0285(18) Uani 1 1 d .
H10 H 0.2691 -0.1671 0.5215 0.034 Uiso 1 1 calc R
C11 C 0.2822(11) 0.0042(7) 0.4409(5) 0.0248(17) Uani 1 1 d .
C12 C 0.2255(11) 0.1062(8) 0.5039(5) 0.0265(17) Uani 1 1 d .
C13 C 0.1369(12) 0.2206(9) 0.6224(5) 0.035(2) Uani 1 1 d .
H13 H 0.0999 0.2405 0.6824 0.042 Uiso 1 1 calc R
C14 C 0.2062(11) 0.2406(8) 0.4808(5) 0.0256(17) Uani 1 1 d .
C15 C 0.2394(10) 0.2897(8) 0.3883(5) 0.0229(16) Uani 1 1 d .
C16 C 0.2125(12) 0.4280(8) 0.3604(5) 0.0326(19) Uani 1 1 d .
H16 H 0.1714 0.4929 0.4025 0.039 Uiso 1 1 calc R
C17 C 0.2479(12) 0.4658(7) 0.2701(5) 0.0302(19) Uani 1 1 d .
H17 H 0.2325 0.5564 0.2497 0.036 Uiso 1 1 calc R
C18 C 0.3076(11) 0.3642(7) 0.2100(5) 0.0233(16) Uani 1 1 d .
H18 H 0.3308 0.3905 0.1490 0.028 Uiso 1 1 calc R
C19 C 0.2983(10) 0.1958(7) 0.3230(5) 0.0181(15) Uani 1 1 d .
C20 C 0.3180(10) 0.0517(7) 0.3487(4) 0.0187(15) Uani 1 1 d .
N1 N 0.3679(9) -0.0355(6) 0.2832(4) 0.0233(14) Uani 1 1 d .
N2 N 0.3335(8) 0.2339(6) 0.2331(4) 0.0188(13) Uani 1 1 d .
N3 N 0.1491(10) 0.3148(7) 0.5561(4) 0.0329(16) Uani 1 1 d .
N4 N 0.1816(10) 0.0954(7) 0.5970(4) 0.0317(16) Uani 1 1 d .
H4 H 0.1830 0.0223 0.6313 0.038 Uiso 1 1 calc R
O1 O 0.2591(7) 0.9257(5) -0.1672(4) 0.0304(13) Uani 1 1 d .
O2 O 0.1647(9) 0.8561(5) -0.2962(3) 0.0357(14) Uani 1 1 d .
O3 O -0.0784(7) 0.9066(5) -0.1605(4) 0.0295(12) Uani 1 1 d .
O4 O 0.3726(8) 0.1825(5) -0.1143(3) 0.0315(13) Uani 1 1 d .
O5 O 0.3415(8) 0.2509(5) 0.0236(3) 0.0282(12) Uani 1 1 d .
O6 O 0.3140(7) -0.0483(5) 0.0175(3) 0.0235(11) Uani 1 1 d .
H6A H 0.2972 -0.0556 -0.0355 0.035 Uiso 1 1 d R
O1W O 0.9073(13) 0.2291(7) 0.8540(5) 0.072(2) Uani 1 1 d .
H1WA H 1.0284 0.2167 0.8626 0.108 Uiso 1 1 d R
H1WB H 0.8587 0.1581 0.8689 0.108 Uiso 1 1 d R
O2W O 0.694(2) 0.4495(12) 0.4398(7) 0.051(4) Uani 0.50 1 d P
H2WA H 0.7447 0.5197 0.4340 0.077 Uiso 0.50 1 d PR
H2WB H 0.5806 0.4771 0.4742 0.077 Uiso 0.50 1 d PR
S1 S 0.1291(2) 0.85491(17) -0.19995(11) 0.0169(4) Uani 1 1 d .
Eu1 Eu 0.44344(5) 0.05227(4) 0.11483(2) 0.01779(14) Uani 1 1 d .

loop_
_atom_site_aniso_label
_atom_site_aniso_U_11
_atom_site_aniso_U_22
_atom_site_aniso_U_33
_atom_site_aniso_U_23
_atom_site_aniso_U_13
_atom_site_aniso_U_12
C1 0.009(3) 0.020(4) 0.024(4) 0.000(3) -0.005(3) -0.007(3)
C2 0.041(5) 0.021(4) 0.019(4) -0.002(3) -0.014(3) 0.001(4)
C3 0.051(5) 0.015(4) 0.024(4) 0.001(3) -0.013(4) -0.005(4)
C4 0.023(4) 0.009(3) 0.027(4) 0.000(3) -0.001(3) -0.001(3)
C5 0.037(5) 0.033(5) 0.016(4) -0.001(3) -0.007(3) -0.007(4)
C6 0.045(5) 0.013(4) 0.024(4) -0.006(3) -0.006(3) -0.004(3)
C7 0.031(4) 0.022(4) 0.025(4) -0.003(3) -0.006(3) 0.002(3)
C8 0.035(5) 0.018(4) 0.036(5) 0.001(4) -0.008(4) -0.007(4)
C9 0.035(5) 0.016(4) 0.038(5) 0.011(4) -0.008(4) -0.011(4)
C10 0.036(5) 0.019(4) 0.027(4) 0.006(3) -0.004(3) -0.006(3)
C11 0.029(4) 0.017(4) 0.027(4) 0.000(3) -0.007(3) -0.001(3)
C12 0.032(4) 0.025(4) 0.021(4) 0.003(3) -0.006(3) -0.005(3)
C13 0.042(5) 0.041(5) 0.020(4) -0.007(4) -0.001(4) -0.009(4)
C14 0.027(4) 0.027(4) 0.022(4) -0.004(3) -0.002(3) -0.006(3)
C15 0.020(4) 0.032(4) 0.018(4) -0.005(3) -0.003(3) -0.007(3)
C16 0.043(5) 0.024(4) 0.029(4) -0.005(4) -0.010(4) 0.000(4)
C17 0.049(5) 0.010(4) 0.025(4) -0.002(3) -0.003(4) 0.005(4)
C18 0.026(4) 0.024(4) 0.020(4) 0.001(3) -0.007(3) -0.004(3)
C19 0.016(3) 0.016(4) 0.025(4) -0.003(3) -0.002(3) -0.009(3)
C20 0.021(4) 0.011(4) 0.020(4) 0.001(3) -0.005(3) 0.004(3)
N1 0.033(4) 0.012(3) 0.023(3) -0.001(3) -0.004(3) -0.001(3)
N2 0.019(3) 0.018(3) 0.019(3) 0.005(3) -0.004(2) -0.005(3)
N3 0.042(4) 0.030(4) 0.024(3) -0.004(3) -0.001(3) -0.006(3)
N4 0.042(4) 0.027(4) 0.023(3) 0.008(3) -0.005(3) -0.008(3)
O1 0.024(3) 0.024(3) 0.051(3) -0.002(3) -0.018(3) -0.010(2)
O2 0.063(4) 0.024(3) 0.017(3) 0.008(2) -0.002(3) -0.011(3)
O3 0.021(3) 0.019(3) 0.045(3) 0.002(3) -0.004(2) 0.000(2)
O4 0.048(3) 0.015(3) 0.030(3) -0.005(2) -0.011(3) 0.001(3)
O5 0.046(3) 0.014(3) 0.022(3) -0.002(2) -0.008(2) 0.002(2)
O6 0.027(3) 0.024(3) 0.021(3) -0.003(2) -0.005(2) -0.006(2)
O1W 0.114(7) 0.047(4) 0.063(5) 0.007(4) -0.029(5) -0.026(5)
O2W 0.097(11) 0.031(7) 0.025(6) 0.002(5) 0.000(6) -0.023(7)
S1 0.0191(9) 0.0119(9) 0.0196(9) 0.0005(7) -0.0047(7) -0.0029(7)
Eu1 0.0207(2) 0.0135(2) 0.0185(2) -0.00028(14) -0.00463(14) -0.00150(14)

loop_
_atom_type_symbol
_atom_type_description
_atom_type_scat_dispersion_real
_atom_type_scat_dispersion_imag
_atom_type_scat_source
C C 0.0033 0.0016 'International Tables Vol C Tables 4.2.6.8 and 6.1.1.4'
N N 0.0061 0.0033 'International Tables Vol C Tables 4.2.6.8 and 6.1.1.4'
O O 0.0106 0.0060 'International Tables Vol C Tables 4.2.6.8 and 6.1.1.4'
S S 0.1246 0.1234 'International Tables Vol C Tables 4.2.6.8 and 6.1.1.4'
Eu Eu -0.1578 3.6682 'International Tables Vol C Tables 4.2.6.8 and 6.1.1.4'
H H 0.0000 0.0000 'International Tables Vol C Tables 4.2.6.8 and 6.1.1.4'

loop_
_geom_angle_atom_site_label_1
_geom_angle_atom_site_label_2
_geom_angle_atom_site_label_3
_geom_angle
_geom_angle_site_symmetry_1
_geom_angle_site_symmetry_3
C6 C1 C2 120.4(7) . .
C6 C1 S1 119.7(5) . .
C2 C1 S1 119.9(5) . .
C1 C2 C3 119.6(7) . .
C1 C2 H2 120.2 . .
C3 C2 H2 120.2 . .
C2 C3 C4 120.2(7) . .
C2 C3 H3 119.9 . .
C4 C3 H3 119.9 . .
C5 C4 C3 118.7(7) . .
C5 C4 C7 121.3(6) . .
C3 C4 C7 120.0(6) . .
C4 C5 C6 120.8(7) . .
C4 C5 H5 119.6 . .
C6 C5 H5 119.6 . .
C1 C6 C5 120.2(7) . .
C1 C6 H6 119.9 . .
C5 C6 H6 119.9 . .
O4 C7 O5 126.3(7) . .
O4 C7 C4 118.1(6) . .
O5 C7 C4 115.6(6) . .
N1 C8 C9 123.9(7) . .
N1 C8 H8 118.0 . .
C9 C8 H8 118.0 . .
C10 C9 C8 117.5(7) . .
C10 C9 H9 121.2 . .
C8 C9 H9 121.2 . .
C9 C10 C11 120.2(7) . .
C9 C10 H10 119.9 . .
C11 C10 H10 119.9 . .
C10 C11 C20 118.5(7) . .
C10 C11 C12 125.9(7) . .
C20 C11 C12 115.6(6) . .
C14 C12 N4 105.3(7) . .
C14 C12 C11 124.2(7) . .
N4 C12 C11 130.5(7) . .
N3 C13 N4 114.8(7) . .
N3 C13 H13 122.6 . .
N4 C13 H13 122.6 . .
C12 C14 N3 111.2(6) . .
C12 C14 C15 120.7(7) . .
N3 C14 C15 128.0(7) . .
C19 C15 C16 118.6(6) . .
C19 C15 C14 118.2(7) . .
C16 C15 C14 123.2(7) . .
C17 C16 C15 119.1(7) . .
C17 C16 H16 120.4 . .
C15 C16 H16 120.4 . .
C16 C17 C18 118.0(7) . .
C16 C17 H17 121.0 . .
C18 C17 H17 121.0 . .
N2 C18 C17 124.9(7) . .
N2 C18 H18 117.5 . .
C17 C18 H18 117.5 . .
N2 C19 C15 122.1(6) . .
N2 C19 C20 117.4(6) . .
C15 C19 C20 120.5(6) . .
N1 C20 C11 120.7(6) . .
N1 C20 C19 118.5(6) . .
C11 C20 C19 120.7(6) . .
C8 N1 C20 119.1(6) . .
C8 N1 Eu1 120.5(5) . .
C20 N1 Eu1 120.4(4) . .
C18 N2 C19 117.3(6) . .
C18 N2 Eu1 122.4(4) . .
C19 N2 Eu1 120.4(4) . .
C13 N3 C14 102.7(7) . .
C13 N4 C12 105.9(7) . .
C13 N4 H4 127.0 . .
C12 N4 H4 127.0 . .
S1 O1 Eu1 155.8(3) . 2_665
S1 O3 Eu1 165.0(3) . 2_565
C7 O4 Eu1 133.6(5) . 2_655
C7 O5 Eu1 132.2(5) . .
Eu1 O6 Eu1 103.62(18) . 2_655
Eu1 O6 H6A 150.1 . .
Eu1 O6 H6A 52.9 2_655 .
H1WA O1W H1WB 111.4 . .
H2WA O2W H2WB 100.2 . .
O2 S1 O3 113.4(3) . .
O2 S1 O1 113.3(3) . .
O3 S1 O1 109.1(3) . .
O2 S1 C1 106.9(3) . .
O3 S1 C1 107.0(3) . .
O1 S1 C1 106.8(3) . .
O6 Eu1 O6 76.38(18) . 2_655
O6 Eu1 O5 82.75(17) . .
O6 Eu1 O5 72.70(17) 2_655 .
O6 Eu1 O1 146.67(18) . 2_665
O6 Eu1 O1 77.26(17) 2_655 2_665
O5 Eu1 O1 108.30(18) . 2_665
O6 Eu1 O3 71.60(17) . 2_565
O6 Eu1 O3 138.77(17) 2_655 2_565
O5 Eu1 O3 78.06(17) . 2_565
O1 Eu1 O3 140.64(18) 2_665 2_565
O6 Eu1 O4 74.62(17) . 2_655
O6 Eu1 O4 76.31(17) 2_655 2_655
O5 Eu1 O4 145.08(17) . 2_655
O1 Eu1 O4 79.62(18) 2_665 2_655
O3 Eu1 O4 117.88(18) 2_565 2_655
O6 Eu1 N2 141.07(17) . .
O6 Eu1 N2 128.36(17) 2_655 .
O5 Eu1 N2 78.72(16) . .
O1 Eu1 N2 72.16(18) 2_665 .
O3 Eu1 N2 71.23(17) 2_565 .
O4 Eu1 N2 134.62(17) 2_655 .
O6 Eu1 N1 115.63(18) . .
O6 Eu1 N1 145.78(18) 2_655 .
O5 Eu1 N1 137.96(17) . .
O1 Eu1 N1 77.60(19) 2_665 .
O3 Eu1 N1 73.46(18) 2_565 .
O4 Eu1 N1 76.63(17) 2_655 .
N2 Eu1 N1 63.24(17) . .
O6 Eu1 Eu1 38.50(12) . 2_655
O6 Eu1 Eu1 37.89(12) 2_655 2_655
O5 Eu1 Eu1 74.32(12) . 2_655
O1 Eu1 Eu1 112.75(13) 2_665 2_655
O3 Eu1 Eu1 106.39(13) 2_565 2_655
O4 Eu1 Eu1 71.39(12) 2_655 2_655
N2 Eu1 Eu1 152.75(12) . 2_655
N1 Eu1 Eu1 143.41(13) . 2_655

loop_
_geom_bond_atom_site_label_1
_geom_bond_atom_site_label_2
_geom_bond_distance
_geom_bond_site_symmetry_2
C1 C6 1.357(10) .
C1 C2 1.382(10) .
C1 S1 1.767(7) .
C2 C3 1.384(10) .
C2 H2 0.9300 .
C3 C4 1.397(10) .
C3 H3 0.9300 .
C4 C5 1.370(10) .
C4 C7 1.520(10) .
C5 C6 1.388(10) .
C5 H5 0.9300 .
C6 H6 0.9300 .
C7 O4 1.238(9) .
C7 O5 1.275(9) .
C8 N1 1.318(9) .
C8 C9 1.411(11) .
C8 H8 0.9300 .
C9 C10 1.363(11) .
C9 H9 0.9300 .
C10 C11 1.396(10) .
C10 H10 0.9300 .
C11 C20 1.424(10) .
C11 C12 1.428(10) .
C12 C14 1.357(10) .
C12 N4 1.387(9) .
C13 N3 1.318(10) .
C13 N4 1.324(10) .
C13 H13 0.9300 .
C14 N3 1.384(9) .
C14 C15 1.433(10) .
C15 C19 1.392(10) .
C15 C16 1.407(11) .
C16 C17 1.374(10) .
C16 H16 0.9300 .
C17 C18 1.394(10) .
C17 H17 0.9300 .
C18 N2 1.316(9) .
C18 H18 0.9300 .
C19 N2 1.370(9) .
C19 C20 1.459(9) .
C20 N1 1.349(9) .
N1 Eu1 2.609(6) .
N2 Eu1 2.606(6) .
N4 H4 0.8600 .
O1 S1 1.455(5) .
O1 Eu1 2.413(5) 2_665
O2 S1 1.436(5) .
O3 S1 1.441(5) .
O3 Eu1 2.426(5) 2_565
O4 Eu1 2.449(5) 2_655
O5 Eu1 2.384(5) .
O6 Eu1 2.307(5) .
O6 Eu1 2.338(5) 2_655
O6 H6A 0.8529 .
O1W H1WA 0.8534 .
O1W H1WB 0.8503 .
O2W H2WA 0.8505 .
O2W H2WB 0.8546 .
Eu1 O6 2.338(5) 2_655
Eu1 O1 2.413(5) 2_665
Eu1 O3 2.426(5) 2_565
Eu1 O4 2.449(5) 2_655
Eu1 Eu1 3.6510(7) 2_655

loop_
_geom_torsion_atom_site_label_1
_geom_torsion_atom_site_label_2
_geom_torsion_atom_site_label_3
_geom_torsion_atom_site_label_4
_geom_torsion
_geom_torsion_site_symmetry_1
_geom_torsion_site_symmetry_4
C6 C1 C2 C3 -0.7(11) . .
S1 C1 C2 C3 -179.1(6) . .
C1 C2 C3 C4 -2.2(12) . .
C2 C3 C4 C5 3.3(12) . .
C2 C3 C4 C7 -177.9(7) . .
C3 C4 C5 C6 -1.6(11) . .
C7 C4 C5 C6 179.6(7) . .
C2 C1 C6 C5 2.4(11) . .
S1 C1 C6 C5 -179.1(6) . .
C4 C5 C6 C1 -1.3(12) . .
C5 C4 C7 O4 -174.6(7) . .
C3 C4 C7 O4 6.6(11) . .
C5 C4 C7 O5 3.8(11) . .
C3 C4 C7 O5 -175.0(7) . .
N1 C8 C9 C10 3.4(12) . .
C8 C9 C10 C11 -2.8(12) . .
C9 C10 C11 C20 1.9(11) . .
C9 C10 C11 C12 178.7(7) . .
C10 C11 C12 C14 -177.3(8) . .
C20 C11 C12 C14 -0.4(11) . .
C10 C11 C12 N4 3.5(14) . .
C20 C11 C12 N4 -179.6(8) . .
N4 C12 C14 N3 -0.8(9) . .
C11 C12 C14 N3 179.9(7) . .
N4 C12 C14 C15 -179.5(7) . .
C11 C12 C14 C15 1.2(12) . .
C12 C14 C15 C19 -2.1(11) . .
N3 C14 C15 C19 179.5(7) . .
C12 C14 C15 C16 177.0(8) . .
N3 C14 C15 C16 -1.5(13) . .
C19 C15 C16 C17 -0.9(11) . .
C14 C15 C16 C17 -180.0(7) . .
C15 C16 C17 C18 0.6(12) . .
C16 C17 C18 N2 -0.2(12) . .
C16 C15 C19 N2 1.0(10) . .
C14 C15 C19 N2 -179.9(6) . .
C16 C15 C19 C20 -176.9(7) . .
C14 C15 C19 C20 2.2(10) . .
C10 C11 C20 N1 -1.3(11) . .
C12 C11 C20 N1 -178.5(7) . .
C10 C11 C20 C19 177.7(7) . .
C12 C11 C20 C19 0.5(10) . .
N2 C19 C20 N1 -0.4(10) . .
C15 C19 C20 N1 177.5(6) . .
N2 C19 C20 C11 -179.5(6) . .
C15 C19 C20 C11 -1.5(10) . .
C9 C8 N1 C20 -2.9(12) . .
C9 C8 N1 Eu1 177.1(6) . .
C11 C20 N1 C8 1.8(11) . .
C19 C20 N1 C8 -177.2(7) . .
C11 C20 N1 Eu1 -178.2(5) . .
C19 C20 N1 Eu1 2.8(8) . .
C17 C18 N2 C19 0.2(11) . .
C17 C18 N2 Eu1 179.6(6) . .
C15 C19 N2 C18 -0.6(10) . .
C20 C19 N2 C18 177.3(6) . .
C15 C19 N2 Eu1 180.0(5) . .
C20 C19 N2 Eu1 -2.1(8) . .
N4 C13 N3 C14 0.5(10) . .
C12 C14 N3 C13 0.2(9) . .
C15 C14 N3 C13 178.8(8) . .
N3 C13 N4 C12 -1.0(10) . .
C14 C12 N4 C13 1.0(9) . .
C11 C12 N4 C13 -179.7(8) . .
O5 C7 O4 Eu1 -19.1(12) . 2_655
C4 C7 O4 Eu1 159.1(5) . 2_655
O4 C7 O5 Eu1 4.5(12) . .
C4 C7 O5 Eu1 -173.7(4) . .
Eu1 O3 S1 O2 56.8(13) 2_565 .
Eu1 O3 S1 O1 -175.9(12) 2_565 .
Eu1 O3 S1 C1 -60.8(13) 2_565 .
Eu1 O1 S1 O2 -90.8(9) 2_665 .
Eu1 O1 S1 O3 141.8(8) 2_665 .
Eu1 O1 S1 C1 26.5(9) 2_665 .
C6 C1 S1 O2 167.6(6) . .
C2 C1 S1 O2 -13.9(7) . .
C6 C1 S1 O3 -70.6(6) . .
C2 C1 S1 O3 107.9(6) . .
C6 C1 S1 O1 46.1(7) . .
C2 C1 S1 O1 -135.4(6) . .
Eu1 O6 Eu1 O6 0.0 2_655 2_655
Eu1 O6 Eu1 O5 73.88(19) 2_655 .
Eu1 O6 Eu1 O1 -38.6(4) 2_655 2_665
Eu1 O6 Eu1 O3 153.7(2) 2_655 2_565
Eu1 O6 Eu1 O4 -79.3(2) 2_655 2_655
Eu1 O6 Eu1 N2 135.8(2) 2_655 .
Eu1 O6 Eu1 N1 -145.84(18) 2_655 .
C7 O5 Eu1 O6 -33.3(7) . .
C7 O5 Eu1 O6 44.6(7) . 2_655
C7 O5 Eu1 O1 114.4(7) . 2_665
C7 O5 Eu1 O3 -105.9(7) . 2_565
C7 O5 Eu1 O4 16.2(8) . 2_655
C7 O5 Eu1 N2 -178.9(7) . .
C7 O5 Eu1 N1 -154.0(6) . .
C7 O5 Eu1 Eu1 5.1(6) . 2_655
C18 N2 Eu1 O6 -78.5(6) . .
C19 N2 Eu1 O6 100.8(5) . .
C18 N2 Eu1 O6 41.6(6) . 2_655
C19 N2 Eu1 O6 -139.0(4) . 2_655
C18 N2 Eu1 O5 -15.4(5) . .
C19 N2 Eu1 O5 164.0(5) . .
C18 N2 Eu1 O1 98.2(5) . 2_665
C19 N2 Eu1 O1 -82.4(5) . 2_665
C18 N2 Eu1 O3 -96.5(5) . 2_565
C19 N2 Eu1 O3 82.9(5) . 2_565
C18 N2 Eu1 O4 152.5(5) . 2_655
C19 N2 Eu1 O4 -28.1(6) . 2_655
C18 N2 Eu1 N1 -176.9(6) . .
C19 N2 Eu1 N1 2.4(5) . .
C18 N2 Eu1 Eu1 -7.0(7) . 2_655
C19 N2 Eu1 Eu1 172.4(3) . 2_655
C8 N1 Eu1 O6 40.9(6) . .
C20 N1 Eu1 O6 -139.1(5) . .
C8 N1 Eu1 O6 -63.0(7) . 2_655
C20 N1 Eu1 O6 117.0(5) . 2_655
C8 N1 Eu1 O5 149.8(5) . .
C20 N1 Eu1 O5 -30.2(7) . .
C8 N1 Eu1 O1 -106.6(6) . 2_665
C20 N1 Eu1 O1 73.4(5) . 2_665
C8 N1 Eu1 O3 100.4(6) . 2_565
C20 N1 Eu1 O3 -79.6(5) . 2_565
C8 N1 Eu1 O4 -24.5(6) . 2_655
C20 N1 Eu1 O4 155.5(6) . 2_655
C8 N1 Eu1 N2 177.3(6) . .
C20 N1 Eu1 N2 -2.6(5) . .
C8 N1 Eu1 Eu1 5.0(7) . 2_655
C20 N1 Eu1 Eu1 -175.0(4) . 2_655
